data_2022391
loop_
_publ_author_name
'Thomsen, Maria Storm'
'Madsen, Anders \/O.'
'S\/orensen, Thomas Just'

_publ_section_title
;
 Crystal structure and optical properties of a two-sited Eu^III^ compound:
 an Eu^III^ ion coordinated by two [Eu^III^(DOTA)]^{-^} complexes (DOTA is
 1,4,7,10-tetraazacyclododecane-1,4,7,10-tetraacetate)
;
_journal_coeditor_code YD3018
_journal_issue 7
_journal_name_full 'Acta Crystallographica Section C'
_journal_page_first
;
;
_journal_paper_doi 10.1107/S2053229621005647
_journal_volume 77
_journal_year 2021
_chemical_formula_iupac
;
Na [Eu O5 (O H) (H2 O)2] [Eu (C16 H24 N4 O8) (H2 O)]2 Cl, xH2 O1
;
_chemical_formula_moiety
;
C32 H55 Eu3 N8 O21, Cl, H4 Na O2, 2.101(O), 4(H2 O),
H1.63 O0.505, H O0.25, H2 O2
;
_chemical_formula_sum 'C32 H72.64 Cl Eu3 N8 Na O32.04'
_chemical_formula_weight 1596.65
_chemical_name_systematic
;
Poly[sodium [tetraaquahydroxidopentaoxido\
bis(\m-1,4,7,10-tetrazacyclododecane-1,4,7,10-tetraacetato)trieuropium(III)]
chloride hydrate]
;
_space_group_crystal_system triclinic
_space_group_IT_number 2
_space_group_name_Hall '-P 1'
_space_group_name_H-M_alt 'P -1'
_atom_sites_solution_hydrogens mixed
_audit_creation_method
;
Olex2 1.3
(compiled 2020.11.12 svn.r5f609507 for OlexSys, GUI svn.r6272)
;
_cell_angle_alpha 96.37(3)
_cell_angle_beta 92.39(3)
_cell_angle_gamma 93.26(3)
_cell_formula_units_Z 2
_cell_length_a 9.2252(18)
_cell_length_b 16.937(3)
_cell_length_c 17.274(4)
_cell_measurement_reflns_used 5559
_cell_measurement_temperature 100
_cell_measurement_theta_max 32.087
_cell_measurement_theta_min 2.213
_cell_volume 2674.9(10)
_computing_cell_refinement
;
SAINT (Bruker, 2009)
;
_computing_data_collection
;
APEX2 (Bruker, 2009)
;
_computing_data_reduction
;
SAINT (Bruker, 2009)
;
_computing_molecular_graphics
;
OLEX2 (Dolomanov <i>et al.</i>,  2009)
;
_computing_publication_material
;
OLEX2 (Dolomanov <i>et al.</i>,  2009), <i>CELL_NOW</i> (Sheldrick,
2008)
and <i>TWINABS</i> (Sheldrick, 2012)
;
_computing_structure_refinement
;
SHELXL2018 (Sheldrick, 2015b)
;
_computing_structure_solution
;
SHELXT2018 (Sheldrick, 2015a)
;
_diffrn_ambient_temperature 296.15
_diffrn_measured_fraction_theta_full 0.985
_diffrn_measured_fraction_theta_max 0.982
_diffrn_measurement_device_type 'Bruker APEXII CCD'
_diffrn_measurement_method '\w scans'
_diffrn_radiation_type MoK\a
_diffrn_radiation_wavelength 0.71073
_diffrn_reflns_av_R_equivalents 0.0765
_diffrn_reflns_av_unetI/netI 0.0407
_diffrn_reflns_limit_h_max 11
_diffrn_reflns_limit_h_min -11
_diffrn_reflns_limit_k_max 20
_diffrn_reflns_limit_k_min -20
_diffrn_reflns_limit_l_max 21
_diffrn_reflns_limit_l_min 0
_diffrn_reflns_number 9966
_diffrn_reflns_theta_full 25.242
_diffrn_reflns_theta_max 25.679
_diffrn_reflns_theta_min 1.598
_diffrn_source_current 1.0
_diffrn_source_power 0.05
_diffrn_source_voltage 50.0
_diffrn_standards_number 0
_exptl_absorpt_coefficient_mu 3.634
_exptl_absorpt_correction_type empirical
_exptl_absorpt_process_details
;
(TWINABS; Sheldrick, 2012)
;
_exptl_crystal_colour 'clear whiteish colourless'
_exptl_crystal_density_diffrn 1.980
_exptl_crystal_description plate
_exptl_crystal_F_000 1587
_exptl_crystal_size_max 1.198
_exptl_crystal_size_mid 0.711
_exptl_crystal_size_min 0.12
_refine_diff_density_max 3.468
_refine_diff_density_min -1.940
_refine_ls_extinction_method none
_refine_ls_goodness_of_fit_ref 1.038
_refine_ls_hydrogen_treatment constr
_refine_ls_matrix_type full
_refine_ls_number_parameters 759
_refine_ls_number_reflns 9966
_refine_ls_number_restraints 907
_refine_ls_restrained_S_all 1.002
_refine_ls_R_factor_all 0.0813
_refine_ls_R_factor_gt 0.0622
_refine_ls_shift/su_max 0.001
_refine_ls_shift/su_mean 0.000
_refine_ls_structure_factor_coef Fsqd
_refine_ls_weighting_details 'w=1/[\s^2^(Fo^2^)+(0.0915P)^2^+70.0229P] where P=(Fo^2^+2Fc^2^)/3'
_refine_ls_weighting_scheme calc
_refine_ls_wR_factor_gt 0.1576
_refine_ls_wR_factor_ref 0.1707
_reflns_number_gt 8308
_reflns_number_total 9966
_reflns_threshold_expression 'I > 2\s(I)'
_cod_data_source_file yd3018sup1.cif
_cod_data_source_block I
_cod_original_cell_volume 2674.9(9)
_cod_database_code 2022391
_shelx_space_group_comment
;
The symmetry employed for this shelxl refinement is uniquely defined
by the following loop, which should always be used as a source of
symmetry information in preference to the above space-group names.
They are only intended as comments.
;
_shelx_estimated_absorpt_t_min 0.098
_shelx_estimated_absorpt_t_max 0.670

loop_
_space_group_symop_operation_xyz
'x, y, z'
'-x, -y, -z'

loop_
_atom_site_type_symbol
_atom_site_label
_atom_site_fract_x
_atom_site_fract_y
_atom_site_fract_z
_atom_site_U_iso_or_equiv
_atom_site_adp_type
_atom_site_calc_flag
_atom_site_occupancy
_atom_site_disorder_assembly
_atom_site_disorder_group
Eu Eu11 0.79742(5) 0.47249(3) 0.69238(3) 0.01010(14) Uani d 1 . .
Eu Eu12 0.84781(5) 0.02635(3) 0.30758(3) 0.00938(14) Uani d 1 . .
Eu Eu2 0.32106(5) 0.22322(3) 0.46627(3) 0.01105(14) Uani d 1 . .
Cl Cl1 0.9991(3) 0.74890(15) 1.00401(15) 0.0202(5) Uani d 1 . .
Na Na1 1.6602(5) 0.9919(3) 0.9788(3) 0.0299(10) Uani d 1 . .
O O1 0.6079(8) 0.4136(4) 0.6034(4) 0.0178(11) Uani d 1 . .
O O6 0.6621(8) 0.0769(4) 0.3858(4) 0.0149(10) Uani d 1 . .
O O10 0.9227(8) 0.0456(4) 0.4521(4) 0.0161(11) Uani d 1 . .
H H10A 0.975157 0.090150 0.461149 0.024 Uiso d 1 . .
H H10B 0.848062 0.032416 0.474068 0.024 Uiso d 1 . .
O O17 0.5748(8) 0.6765(4) 0.6087(4) 0.0180(14) Uani d 1 . .
O O3 1.0388(7) 0.5314(4) 0.6939(4) 0.0179(11) Uani d 1 . .
O O13 0.5500(8) 0.1824(4) 0.4334(4) 0.0181(14) Uani d 1 . .
O O8 1.0872(7) -0.0175(4) 0.3180(4) 0.0160(10) Uani d 1 . .
O O2 0.7419(7) 0.5959(4) 0.6441(4) 0.0156(10) Uani d 1 . .
O O16 0.6074(8) -0.1523(4) 0.4220(5) 0.0229(15) Uani d 1 . .
O O5 0.8743(7) 0.4692(4) 0.5533(4) 0.0206(12) Uani d 1 . .
H H5A 0.834349 0.428059 0.526160 0.031 Uiso d 1 . .
H H5B 0.839985 0.508119 0.532689 0.031 Uiso d 1 . .
O O23 1.2154(9) -0.1264(5) 0.3115(5) 0.0290(17) Uani d 1 . .
O O19 1.3451(8) 0.4995(4) 0.9807(5) 0.0236(17) Uani d 1 . .
O O7 0.9778(8) 0.1515(4) 0.3457(4) 0.0188(11) Uani d 1 . .
O O20 1.1640(9) 0.6489(4) 0.7030(5) 0.0267(17) Uani d 1 . .
O O15 1.2015(9) 0.2067(5) 0.3382(4) 0.0273(17) Uani d 1 . .
O O9 0.7883(8) -0.0926(4) 0.3662(4) 0.0181(11) Uani d 1 . .
O O4 0.9058(8) 0.3514(4) 0.6569(5) 0.0264(12) Uani d 1 . .
O O14 0.2917(9) 0.0788(5) 0.4154(6) 0.033(2) Uani d 1 . .
H H14 0.303222 0.058361 0.458846 0.049 Uiso d 1 . .
O O12 0.1548(10) 0.3280(5) 0.4780(6) 0.036(2) Uani d 1 . .
H H12A 0.066589 0.312759 0.454574 0.055 Uiso d 1 . .
H H12B 0.183319 0.369489 0.452303 0.055 Uiso d 1 . .
O O18 0.0995(9) 0.1722(5) 0.5180(6) 0.035(2) Uani d 1 . .
H H18A 0.115760 0.137601 0.556717 0.053 Uiso d 1 . .
H H18B 0.047533 0.211552 0.547371 0.053 Uiso d 1 . .
O O21 0.7727(11) 0.5443(6) 0.4069(6) 0.046(3) Uani d 1 . .
H H21C 0.853930 0.525269 0.416632 0.069 Uiso d 1 . .
H H21D 0.780492 0.594676 0.416728 0.069 Uiso d 1 . .
O O22 1.7143(9) 0.6630(6) 1.0707(5) 0.035(2) Uani d 1 . .
H H22C 1.696344 0.711204 1.084205 0.052 Uiso d 1 . .
H H22D 1.788823 0.666071 1.043679 0.052 Uiso d 1 . .
O O11 0.4545(10) 0.3132(5) 0.5554(5) 0.035(2) Uani d 1 . .
O O24 1.2940(10) 0.8451(6) 1.0655(6) 0.042(2) Uani d 1 . .
H H24C 1.302028 0.860025 1.011801 0.063 Uiso d 1 . .
H H24D 1.268319 0.898325 1.104070 0.063 Uiso d 1 . .
O O25 1.0933(10) 0.2766(5) 0.6698(6) 0.040(2) Uani d 1 . .
O O26 1.5019(9) 0.7476(5) 1.0056(7) 0.041(2) Uani d 1 . .
H H26C 1.452881 0.786514 1.021813 0.061 Uiso d 1 . .
H H26D 1.550551 0.764171 0.969271 0.061 Uiso d 1 . .
O O27 1.7152(10) 0.8301(7) 0.9338(5) 0.049(3) Uani d 1 . .
H H27C 1.686663 0.801493 0.874445 0.074 Uiso d 1 . .
H H27D 1.815642 0.807525 0.939840 0.074 Uiso d 1 . .
O O29 1.2702(10) 0.6452(6) 0.9394(6) 0.046(3) Uani d 1 . .
H H29C 1.339871 0.672136 0.965652 0.069 Uiso d 1 . .
H H29D 1.199591 0.675272 0.942475 0.069 Uiso d 1 . .
O O30 -0.268(2) 0.3612(13) 0.4378(10) 0.023(6) Uani d 0.50(5) A 1
H H30C -0.326439 0.321937 0.444052 0.034 Uiso d 0.77(17) B 1
H H30D -0.215836 0.343515 0.401124 0.034 Uiso d 0.77(17) B 1
O O30A -0.224(2) 0.3319(13) 0.4523(11) 0.024(6) Uani d 0.50(5) A 2
O O31 -0.500000 0.000000 0.500000 0.030(5) Uani d 0.5 . .
H H31C -0.443528 0.041239 0.498838 0.045 Uiso d 0.5 . .
H H31D -0.555484 -0.000789 0.459272 0.045 Uiso d 0.5 . .
O O32 -0.3025(17) 0.0760(12) 0.5479(10) 0.042(4) Uani d 0.55 C .
O O33 -0.238(2) 0.1602(12) 0.5416(12) 0.038(5) Uani d 0.45 . .
O O34 0.563(2) 0.4967(11) 0.4808(12) 0.056(7) Uani d 0.61(3) . .
O O35 -0.0687(11) 0.2677(6) 0.5283(6) 0.017(3) Uani d 0.71(3) C 1
H H35A -0.127689 0.273876 0.490594 0.025 Uiso d 1 . .
H H35B -0.120082 0.270766 0.568083 0.025 Uiso d 1 . .
N N5 0.6455(9) 0.1087(5) 0.2392(5) 0.0131(10) Uani d 1 . .
N N7 0.9221(9) -0.0725(5) 0.1882(5) 0.0133(10) Uani d 1 . .
N N6 0.9477(9) 0.1013(5) 0.1928(5) 0.0135(10) Uani d 1 . .
N N8 0.6260(9) -0.0659(5) 0.2426(5) 0.0148(10) Uani d 1 . .
N N1 0.5816(11) 0.5511(6) 0.7595(6) 0.0248(12) Uani d 1 . .
N N4 0.8831(11) 0.5721(5) 0.8178(5) 0.0249(12) Uani d 1 . .
N N2 0.5945(10) 0.3763(6) 0.7488(6) 0.0241(12) Uani d 1 . .
N N3 0.9009(11) 0.3990(6) 0.8089(6) 0.0288(12) Uani d 1 . .
C C1 0.5558(11) 0.3123(6) 0.6861(6) 0.0189(17) Uani d 1 . .
H H1A 0.464745 0.284714 0.696288 0.023 Uiso calc 1 . .
H H1B 0.630550 0.274223 0.683170 0.023 Uiso calc 1 . .
C C2 0.8516(11) 0.1662(6) 0.1768(6) 0.0156(15) Uani d 1 . .
H H2A 0.880254 0.187259 0.129344 0.019 Uiso calc 1 . .
H H2B 0.865714 0.209036 0.219123 0.019 Uiso calc 1 . .
C C3 0.6152(10) 0.6219(5) 0.6452(6) 0.0119(15) Uani d 1 . .
C C4 0.6206(11) 0.1747(6) 0.2996(6) 0.0145(16) Uani d 1 . .
H H4A 0.531766 0.199128 0.286324 0.017 Uiso calc 1 . .
H H4B 0.700467 0.214831 0.302136 0.017 Uiso calc 1 . .
C C5 0.6089(11) 0.1432(6) 0.3789(6) 0.0129(14) Uani d 1 . .
C C6 1.0176(10) -0.0317(6) 0.1361(6) 0.0143(15) Uani d 1 . .
H H6A 1.023513 -0.065533 0.087380 0.017 Uiso calc 1 . .
H H6B 1.114819 -0.022788 0.160378 0.017 Uiso calc 1 . .
C C7 0.6935(11) 0.1394(6) 0.1681(6) 0.0147(15) Uani d 1 . .
H H7A 0.636813 0.183735 0.157301 0.018 Uiso calc 1 . .
H H7B 0.677673 0.098075 0.124468 0.018 Uiso calc 1 . .
C C8 1.0677(11) 0.6030(6) 0.7237(6) 0.0150(13) Uani d 1 . .
C C9 0.5279(11) -0.0256(6) 0.1909(6) 0.0156(15) Uani d 1 . .
H H9A 0.434558 -0.055484 0.183618 0.019 Uiso calc 1 . .
H H9B 0.569225 -0.025181 0.140184 0.019 Uiso calc 1 . .
C C10 0.9610(10) 0.0471(6) 0.1197(6) 0.0122(14) Uani d 1 . .
H H10C 1.026407 0.072540 0.086130 0.015 Uiso calc 1 . .
H H10D 0.866529 0.037819 0.092355 0.015 Uiso calc 1 . .
C C11 0.5407(12) 0.3487(6) 0.6084(7) 0.0213(16) Uani d 1 . .
C C12 1.1136(11) -0.0888(6) 0.2894(6) 0.0174(14) Uani d 1 . .
C C13 0.5054(11) 0.0595(6) 0.2245(6) 0.0154(16) Uani d 1 . .
H H13A 0.443010 0.083833 0.188519 0.018 Uiso calc 1 . .
H H13B 0.456562 0.058792 0.273124 0.018 Uiso calc 1 . .
C C14 0.5489(11) -0.0919(6) 0.3089(6) 0.0170(15) Uani d 1 . .
H H14A 0.482363 -0.137279 0.290862 0.020 Uiso calc 1 . .
H H14B 0.492269 -0.049280 0.331218 0.020 Uiso calc 1 . .
C C15 0.7963(11) -0.1155(6) 0.1430(6) 0.0165(16) Uani d 1 . .
H H15A 0.827811 -0.163815 0.114744 0.020 Uiso calc 1 . .
H H15B 0.759344 -0.082555 0.105094 0.020 Uiso calc 1 . .
C C16 1.0876(12) 0.1684(6) 0.3088(6) 0.0176(13) Uani d 1 . .
C C17 0.5057(12) 0.5831(7) 0.6942(7) 0.0234(18) Uani d 1 . .
H H17A 0.439366 0.621962 0.714279 0.028 Uiso calc 1 . .
H H17B 0.449522 0.540407 0.662321 0.028 Uiso calc 1 . .
C C18 0.6769(11) -0.1367(6) 0.1949(6) 0.0180(17) Uani d 1 . .
H H18C 0.595522 -0.163173 0.162988 0.022 Uiso calc 1 . .
H H18D 0.711526 -0.173714 0.229396 0.022 Uiso calc 1 . .
C C19 0.6559(12) -0.1149(6) 0.3715(6) 0.0191(14) Uani d 1 . .
C C20 1.0897(11) 0.1366(6) 0.2225(6) 0.0147(15) Uani d 1 . .
H H20A 1.118033 0.179861 0.192724 0.018 Uiso calc 1 . .
H H20B 1.161324 0.096967 0.215753 0.018 Uiso calc 1 . .
C C21 1.0091(11) -0.1299(6) 0.2259(6) 0.0170(15) Uani d 1 . .
H H21A 1.063316 -0.159569 0.186826 0.020 Uiso calc 1 . .
H H21B 0.944103 -0.167427 0.248125 0.020 Uiso calc 1 . .
C C22 0.9728(12) 0.6364(6) 0.7881(6) 0.0218(18) Uani d 1 . .
H H22A 1.034082 0.664456 0.830557 0.026 Uiso calc 1 . .
H H22B 0.909892 0.674116 0.767999 0.026 Uiso calc 1 . .
C C23 1.0113(12) 0.3267(6) 0.6965(8) 0.0277(16) Uani d 1 . .
C C24 0.6535(15) 0.6247(7) 0.8153(7) 0.0324(19) Uani d 1 . .
H H24A 0.691126 0.664559 0.783904 0.039 Uiso calc 1 . .
H H24B 0.579766 0.648202 0.847267 0.039 Uiso calc 1 . .
C C25 1.0363(13) 0.3657(7) 0.7796(8) 0.033(2) Uani d 1 . .
H H25A 1.068167 0.326699 0.812682 0.039 Uiso calc 1 . .
H H25B 1.112357 0.407951 0.781629 0.039 Uiso calc 1 . .
C C26 0.9864(16) 0.5250(8) 0.8709(8) 0.038(2) Uani d 1 . .
H H26A 1.079411 0.520442 0.847068 0.045 Uiso calc 1 . .
H H26B 1.003635 0.555778 0.921537 0.045 Uiso calc 1 . .
C C27 0.7733(14) 0.6018(8) 0.8667(7) 0.0330(19) Uani d 1 . .
H H27A 0.812168 0.647688 0.901523 0.040 Uiso calc 1 . .
H H27B 0.737946 0.561229 0.897848 0.040 Uiso calc 1 . .
C C28 0.7918(15) 0.3268(8) 0.8183(9) 0.040(2) Uani d 1 . .
H H28A 0.801987 0.285505 0.775556 0.047 Uiso calc 1 . .
H H28B 0.817718 0.305279 0.866359 0.047 Uiso calc 1 . .
C C29 0.6413(14) 0.3466(8) 0.8195(7) 0.034(2) Uani d 1 . .
H H29A 0.580730 0.299552 0.826793 0.041 Uiso calc 1 . .
H H29B 0.629469 0.386480 0.863243 0.041 Uiso calc 1 . .
C C30 0.4554(15) 0.4254(8) 0.7638(8) 0.037(2) Uani d 1 . .
H H30A 0.405451 0.429659 0.713989 0.044 Uiso calc 1 . .
H H30B 0.389876 0.396078 0.794297 0.044 Uiso calc 1 . .
C C31 0.4863(15) 0.5048(7) 0.8038(7) 0.033(2) Uani d 1 . .
H H31A 0.396187 0.530873 0.811108 0.039 Uiso calc 1 . .
H H31B 0.531864 0.501265 0.854888 0.039 Uiso calc 1 . .
C C32 0.9271(16) 0.4458(8) 0.8817(8) 0.039(2) Uani d 1 . .
H H32A 0.994972 0.420398 0.913888 0.047 Uiso calc 1 . .
H H32B 0.836883 0.449861 0.908393 0.047 Uiso calc 1 . .
O O35A -0.165(3) 0.2420(15) 0.5379(15) 0.016(8) Uani d 0.29(3) C 2

loop_
_atom_site_aniso_label
_atom_site_aniso_U_11
_atom_site_aniso_U_22
_atom_site_aniso_U_33
_atom_site_aniso_U_12
_atom_site_aniso_U_13
_atom_site_aniso_U_23
Eu11 0.0097(2) 0.0051(2) 0.0145(3) 0.00058(17) 0.00180(18) -0.00420(17)
Eu12 0.0116(2) 0.0053(2) 0.0111(2) 0.00149(17) 0.00497(18) -0.00183(17)
Eu2 0.0128(3) 0.0075(2) 0.0118(3) -0.00343(17) 0.00002(18) -0.00096(18)
Cl1 0.0155(12) 0.0227(13) 0.0205(13) -0.0016(10) 0.0044(10) -0.0054(10)
Na1 0.023(2) 0.028(2) 0.038(3) -0.0006(19) -0.005(2) 0.007(2)
O1 0.019(2) 0.013(2) 0.020(3) -0.0031(18) 0.000(2) -0.0002(19)
O6 0.023(2) 0.011(2) 0.011(2) 0.0073(18) 0.006(2) -0.0013(18)
O10 0.023(3) 0.013(3) 0.013(2) 0.003(2) 0.0020(19) 0.0017(18)
O17 0.018(3) 0.013(3) 0.023(3) 0.000(2) 0.001(3) 0.001(2)
O3 0.015(2) 0.013(2) 0.024(3) 0.0013(17) 0.0005(19) -0.0031(19)
O13 0.029(4) 0.010(3) 0.017(3) 0.008(3) 0.011(3) 0.000(2)
O8 0.014(2) 0.014(2) 0.018(3) 0.0029(17) 0.0015(18) -0.0031(19)
O2 0.014(2) 0.011(2) 0.021(3) 0.0013(17) 0.0031(18) -0.002(2)
O16 0.028(3) 0.015(3) 0.026(3) -0.005(3) 0.009(3) 0.004(2)
O5 0.016(3) 0.018(3) 0.025(3) 0.000(2) 0.004(2) -0.0098(19)
O23 0.022(3) 0.022(3) 0.042(4) 0.011(3) -0.001(3) 0.001(3)
O19 0.025(4) 0.014(4) 0.035(5) 0.001(3) 0.020(3) 0.005(3)
O7 0.030(2) 0.008(2) 0.017(2) -0.0041(19) 0.003(2) -0.0015(19)
O20 0.028(3) 0.017(3) 0.034(4) -0.004(2) 0.007(3) 0.001(3)
O15 0.036(3) 0.025(4) 0.018(3) -0.017(3) -0.008(3) 0.003(3)
O9 0.021(2) 0.009(2) 0.025(3) 0.0004(17) 0.0081(18) 0.002(2)
O4 0.023(2) 0.011(2) 0.043(3) 0.006(2) 0.000(2) -0.008(2)
O14 0.032(5) 0.014(4) 0.048(6) -0.004(3) -0.019(4) -0.005(4)
O12 0.031(5) 0.032(5) 0.053(6) 0.018(4) 0.025(4) 0.020(4)
O18 0.027(4) 0.018(4) 0.064(6) -0.003(3) 0.014(4) 0.017(4)
O21 0.053(6) 0.025(5) 0.053(6) 0.002(4) 0.003(5) -0.021(5)
O22 0.025(5) 0.048(6) 0.031(5) 0.000(4) 0.011(4) 0.004(4)
O11 0.047(4) 0.019(4) 0.035(3) -0.009(3) -0.019(3) -0.001(3)
O24 0.031(5) 0.051(6) 0.040(6) -0.008(4) 0.015(4) -0.014(5)
O25 0.038(4) 0.022(4) 0.062(5) 0.017(3) 0.005(4) -0.001(3)
O26 0.019(4) 0.027(5) 0.077(8) 0.002(4) 0.007(4) 0.012(5)
O27 0.025(5) 0.100(9) 0.026(5) 0.003(5) 0.010(4) 0.016(5)
O29 0.025(5) 0.051(6) 0.056(7) 0.014(4) -0.013(4) -0.016(5)
O30 0.023(7) 0.024(7) 0.022(7) 0.001(2) 0.001(2) 0.002(2)
O30A 0.024(7) 0.024(7) 0.024(7) 0.001(2) 0.002(2) 0.002(2)
O31 0.031(6) 0.031(6) 0.030(6) 0.004(2) 0.003(2) 0.004(2)
O32 0.025(7) 0.068(8) 0.032(7) 0.000(6) 0.009(6) -0.002(6)
O33 0.037(6) 0.040(6) 0.038(6) 0.007(5) 0.006(5) 0.002(5)
O34 0.055(12) 0.048(12) 0.067(14) 0.014(9) 0.027(9) 0.005(9)
O35 0.018(4) 0.015(4) 0.016(4) 0.0004(19) 0.0058(18) 0.0001(19)
N5 0.019(2) 0.009(2) 0.012(2) 0.0025(18) 0.0055(18) -0.0019(18)
N7 0.013(2) 0.009(2) 0.017(2) 0.0005(18) 0.0049(16) -0.0053(18)
N6 0.014(2) 0.011(2) 0.015(2) -0.0023(17) 0.0020(17) -0.0011(17)
N8 0.016(2) 0.007(2) 0.021(2) -0.0002(18) 0.0075(18) -0.0032(18)
N1 0.030(2) 0.024(3) 0.024(3) 0.013(2) 0.014(2) 0.0038(19)
N4 0.035(3) 0.020(2) 0.017(3) -0.010(2) 0.0033(19) -0.009(2)
N2 0.027(2) 0.021(2) 0.022(2) -0.009(2) 0.003(2) -0.001(2)
N3 0.028(3) 0.026(3) 0.034(3) 0.009(2) -0.003(2) 0.011(2)
C1 0.017(5) 0.015(3) 0.023(3) -0.006(3) -0.002(2) 0.002(2)
C2 0.018(3) 0.013(3) 0.016(4) 0.001(2) 0.005(2) 0.002(3)
C3 0.014(2) 0.008(3) 0.012(4) 0.000(2) 0.002(2) -0.006(2)
C4 0.020(4) 0.010(3) 0.013(2) 0.006(3) 0.004(2) -0.0015(18)
C5 0.017(3) 0.009(2) 0.013(2) 0.003(2) 0.003(2) -0.003(2)
C6 0.012(3) 0.016(3) 0.015(4) -0.001(2) 0.002(3) -0.003(2)
C7 0.017(3) 0.014(4) 0.013(3) 0.002(3) 0.005(2) 0.001(3)
C8 0.018(2) 0.012(2) 0.014(3) 0.0013(19) -0.005(2) 0.001(2)
C9 0.015(3) 0.010(3) 0.022(3) -0.001(2) 0.009(3) -0.001(2)
C10 0.006(4) 0.016(3) 0.014(3) -0.003(2) 0.004(3) -0.0013(19)
C11 0.025(3) 0.015(3) 0.022(3) -0.006(2) -0.003(2) 0.001(2)
C12 0.016(2) 0.014(2) 0.022(3) 0.0049(19) 0.005(2) -0.001(2)
C13 0.017(3) 0.011(3) 0.018(4) 0.0023(19) 0.006(3) -0.001(2)
C14 0.021(3) 0.009(4) 0.020(3) -0.001(3) 0.008(2) -0.003(3)
C15 0.015(3) 0.014(4) 0.019(3) -0.002(2) 0.0052(19) -0.008(3)
C16 0.025(2) 0.011(2) 0.015(3) -0.006(2) -0.0016(19) 0.000(2)
C17 0.022(3) 0.021(5) 0.031(3) 0.007(3) 0.014(2) 0.008(3)
C18 0.017(3) 0.008(3) 0.027(4) -0.002(2) 0.009(3) -0.007(3)
C19 0.022(2) 0.011(3) 0.025(3) -0.001(2) 0.009(2) 0.002(3)
C20 0.017(3) 0.011(4) 0.016(3) -0.005(2) -0.001(2) 0.000(2)
C21 0.018(3) 0.011(3) 0.022(3) 0.005(2) 0.006(3) -0.003(2)
C22 0.024(4) 0.016(3) 0.021(4) -0.007(3) 0.001(3) -0.010(2)
C23 0.022(3) 0.010(3) 0.050(3) 0.003(2) 0.000(3) -0.001(3)
C24 0.048(4) 0.027(4) 0.023(4) 0.007(3) 0.018(3) -0.001(3)
C25 0.028(3) 0.021(5) 0.049(4) 0.005(3) -0.004(3) 0.000(3)
C26 0.048(5) 0.039(4) 0.025(5) 0.000(3) 0.000(4) 0.001(3)
C27 0.045(4) 0.027(5) 0.026(4) -0.003(3) 0.013(2) -0.002(3)
C28 0.043(3) 0.035(4) 0.043(7) 0.000(3) 0.003(3) 0.017(4)
C29 0.040(3) 0.036(6) 0.026(3) -0.009(3) -0.004(3) 0.003(3)
C30 0.037(4) 0.035(3) 0.039(6) 0.001(3) 0.014(4) 0.000(3)
C31 0.042(5) 0.031(3) 0.026(5) 0.005(3) 0.015(4) 0.006(3)
C32 0.043(6) 0.038(3) 0.037(3) 0.007(3) 0.000(3) 0.006(2)
O35A 0.016(8) 0.017(8) 0.016(8) 0.001(2) 0.000(2) 0.001(2)

loop_
_atom_type_symbol
_atom_type_description
_atom_type_scat_dispersion_real
_atom_type_scat_dispersion_imag
_atom_type_scat_source
C C 0.0033 0.0016 'International Tables Vol C Tables 4.2.6.8 and 6.1.1.4'
H H 0.0000 0.0000 'International Tables Vol C Tables 4.2.6.8 and 6.1.1.4'
Cl Cl 0.1484 0.1585 'International Tables Vol C Tables 4.2.6.8 and 6.1.1.4'
Eu Eu -0.1578 3.6682 'International Tables Vol C Tables 4.2.6.8 and 6.1.1.4'
N N 0.0061 0.0033 'International Tables Vol C Tables 4.2.6.8 and 6.1.1.4'
Na Na 0.0362 0.0249 'International Tables Vol C Tables 4.2.6.8 and 6.1.1.4'
O O 0.0106 0.0060 'International Tables Vol C Tables 4.2.6.8 and 6.1.1.4'

loop_
_exptl_crystal_face_index_h
_exptl_crystal_face_index_k
_exptl_crystal_face_index_l
_exptl_crystal_face_perp_dist
0.00 -1.00 0.00 0.2610
0.00 1.00 0.00 0.3520
0.00 0.00 1.00 0.0600
0.00 0.00 -1.00 0.0120
1.00 0.00 0.00 0.5820
-1.00 0.00 0.00 0.4480

loop_
_geom_angle_atom_site_label_1
_geom_angle_atom_site_label_2
_geom_angle_atom_site_label_3
_geom_angle_site_symmetry_1
_geom_angle_site_symmetry_3
_geom_angle
_geom_angle_publ_flag
O1 Eu11 O3 . . 140.7(2) ?
O1 Eu11 O2 . . 85.6(2) ?
O1 Eu11 O5 . . 69.2(2) ?
O1 Eu11 N1 . . 83.7(3) ?
O1 Eu11 N4 . . 149.5(3) ?
O1 Eu11 N2 . . 63.0(3) ?
O1 Eu11 N3 . . 122.3(3) ?
O1 Eu11 C8 . . 146.6(2) ?
O1 Eu11 C11 . . 18.3(3) ?
O1 Eu11 C23 . . 101.3(3) ?
O3 Eu11 O2 . . 81.5(2) ?
O3 Eu11 O5 . . 71.5(2) ?
O3 Eu11 N1 . . 121.6(3) ?
O3 Eu11 N4 . . 63.8(3) ?
O3 Eu11 N2 . . 151.4(3) ?
O3 Eu11 N3 . . 84.2(3) ?
O3 Eu11 C8 . . 19.9(2) ?
O3 Eu11 C11 . . 149.7(3) ?
O3 Eu11 C23 . . 74.1(3) ?
O2 Eu11 O5 . . 71.2(2) ?
O2 Eu11 N1 . . 63.2(3) ?
O2 Eu11 N4 . . 81.0(3) ?
O2 Eu11 N2 . . 122.7(3) ?
O2 Eu11 N3 . . 148.1(3) ?
O2 Eu11 C8 . . 68.6(2) ?
O2 Eu11 C11 . . 102.6(3) ?
O2 Eu11 C23 . . 149.0(3) ?
O5 Eu11 N1 . . 128.2(3) ?
O5 Eu11 N4 . . 130.1(3) ?
O5 Eu11 N2 . . 127.6(3) ?
O5 Eu11 N3 . . 130.0(3) ?
O5 Eu11 C8 . . 82.3(2) ?
O5 Eu11 C11 . . 81.3(3) ?
O5 Eu11 C23 . . 82.9(3) ?
O4 Eu11 O1 . . 82.9(3) ?
O4 Eu11 O3 . . 85.0(3) ?
O4 Eu11 O2 . . 142.1(3) ?
O4 Eu11 O5 . . 70.9(3) ?
O4 Eu11 N1 . . 149.6(3) ?
O4 Eu11 N4 . . 123.5(3) ?
O4 Eu11 N2 . . 83.1(3) ?
O4 Eu11 N3 . . 63.8(3) ?
O4 Eu11 C8 . . 104.4(3) ?
O4 Eu11 C11 . . 73.4(3) ?
O4 Eu11 C23 . . 19.2(3) ?
N1 Eu11 N2 . . 66.6(3) ?
N1 Eu11 C8 . . 101.8(3) ?
N1 Eu11 C11 . . 85.7(3) ?
N1 Eu11 C23 . . 147.1(3) ?
N4 Eu11 N1 . . 65.9(3) ?
N4 Eu11 N2 . . 102.2(3) ?
N4 Eu11 C8 . . 48.6(3) ?
N4 Eu11 C11 . . 146.3(3) ?
N4 Eu11 C23 . . 104.3(3) ?
N2 Eu11 C8 . . 149.3(3) ?
N2 Eu11 C11 . . 47.4(3) ?
N2 Eu11 C23 . . 86.6(3) ?
N3 Eu11 N1 . . 101.8(3) ?
N3 Eu11 N4 . . 67.1(3) ?
N3 Eu11 N2 . . 67.2(3) ?
N3 Eu11 C8 . . 89.2(3) ?
N3 Eu11 C11 . . 104.1(3) ?
N3 Eu11 C23 . . 48.0(3) ?
C8 Eu11 C11 . . 163.3(3) ?
C8 Eu11 C23 . . 91.7(3) ?
C23 Eu11 C11 . . 89.7(3) ?
O6 Eu12 O10 . . 67.3(2) ?
O6 Eu12 O8 . . 141.1(2) ?
O6 Eu12 O7 . . 86.0(2) ?
O6 Eu12 O9 . . 82.7(2) ?
O6 Eu12 N5 . . 62.6(2) ?
O6 Eu12 N7 . . 148.3(2) ?
O6 Eu12 N6 . . 121.8(2) ?
O6 Eu12 N8 . . 81.0(2) ?
O6 Eu12 C12 . . 147.7(3) ?
O6 Eu12 C16 . . 105.9(3) ?
O6 Eu12 C19 . . 68.7(2) ?
O10 Eu12 N5 . . 124.8(2) ?
O10 Eu12 N7 . . 133.6(2) ?
O10 Eu12 N6 . . 129.7(2) ?
O10 Eu12 N8 . . 125.7(2) ?
O10 Eu12 C12 . . 85.8(2) ?
O10 Eu12 C16 . . 80.5(2) ?
O10 Eu12 C19 . . 78.3(3) ?
O8 Eu12 O10 . . 73.8(2) ?
O8 Eu12 O7 . . 80.7(2) ?
O8 Eu12 O9 . . 82.6(2) ?
O8 Eu12 N5 . . 151.2(2) ?
O8 Eu12 N7 . . 64.8(2) ?
O8 Eu12 N6 . . 84.5(2) ?
O8 Eu12 N8 . . 122.8(2) ?
O8 Eu12 C12 . . 20.3(2) ?
O8 Eu12 C16 . . 68.0(3) ?
O8 Eu12 C19 . . 102.5(3) ?
O7 Eu12 O10 . . 67.7(2) ?
O7 Eu12 O9 . . 136.9(3) ?
O7 Eu12 N5 . . 86.8(2) ?
O7 Eu12 N7 . . 122.1(2) ?
O7 Eu12 N6 . . 64.2(2) ?
O7 Eu12 N8 . . 154.1(3) ?
O7 Eu12 C12 . . 100.5(3) ?
O7 Eu12 C16 . . 20.5(3) ?
O7 Eu12 C19 . . 143.6(3) ?
O9 Eu12 O10 . . 69.6(2) ?
O9 Eu12 N5 . . 122.9(2) ?
O9 Eu12 N7 . . 84.7(2) ?
O9 Eu12 N6 . . 152.0(2) ?
O9 Eu12 N8 . . 63.4(3) ?
O9 Eu12 C12 . . 71.0(2) ?
O9 Eu12 C16 . . 142.9(3) ?
O9 Eu12 C19 . . 20.1(3) ?
N5 Eu12 C12 . . 148.6(3) ?
N5 Eu12 C16 . . 92.0(3) ?
N5 Eu12 C19 . . 102.9(3) ?
N7 Eu12 N5 . . 101.6(2) ?
N7 Eu12 C12 . . 48.8(3) ?
N7 Eu12 C16 . . 101.6(3) ?
N7 Eu12 C19 . . 90.6(3) ?
N6 Eu12 N5 . . 66.7(2) ?
N6 Eu12 N7 . . 67.3(2) ?
N6 Eu12 C12 . . 88.9(3) ?
N6 Eu12 C16 . . 49.2(3) ?
N6 Eu12 C19 . . 151.7(3) ?
N8 Eu12 N5 . . 67.3(2) ?
N8 Eu12 N7 . . 67.4(2) ?
N8 Eu12 N6 . . 104.4(3) ?
N8 Eu12 C12 . . 102.5(3) ?
N8 Eu12 C16 . . 152.6(3) ?
N8 Eu12 C19 . . 48.7(3) ?
C16 Eu12 C12 . . 85.8(3) ?
C16 Eu12 C19 . . 158.5(3) ?
C19 Eu12 C12 . . 89.2(3) ?
O17 Eu2 O16 2_666 2_656 138.4(2) ?
O17 Eu2 O14 2_666 . 122.7(3) ?
O17 Eu2 H14 2_666 . 137.2 ?
O13 Eu2 O17 . 2_666 73.9(2) ?
O13 Eu2 O16 . 2_656 77.8(2) ?
O13 Eu2 O15 . 1_455 99.3(3) ?
O13 Eu2 O14 . . 72.5(3) ?
O13 Eu2 H14 . . 73.8 ?
O13 Eu2 O12 . . 148.3(3) ?
O13 Eu2 O18 . . 139.9(3) ?
O16 Eu2 O14 2_656 . 75.1(3) ?
O16 Eu2 H14 2_656 . 57.4 ?
O15 Eu2 O17 1_455 2_666 71.5(2) ?
O15 Eu2 O16 1_455 2_656 143.9(3) ?
O15 Eu2 O14 1_455 . 69.9(3) ?
O15 Eu2 H14 1_455 . 86.9 ?
O15 Eu2 O18 1_455 . 89.0(3) ?
O14 Eu2 H14 . . 17.9 ?
O12 Eu2 O17 . 2_666 75.6(3) ?
O12 Eu2 O16 . 2_656 122.1(3) ?
O12 Eu2 O15 . 1_455 78.6(3) ?
O12 Eu2 O14 . . 133.1(3) ?
O12 Eu2 H14 . . 136.8 ?
O12 Eu2 O18 . . 71.7(3) ?
O18 Eu2 O17 . 2_666 144.6(3) ?
O18 Eu2 O16 . 2_656 73.0(3) ?
O18 Eu2 O14 . . 73.9(3) ?
O18 Eu2 H14 . . 67.6 ?
O11 Eu2 O17 . 2_666 74.4(3) ?
O11 Eu2 O13 . . 83.1(3) ?
O11 Eu2 O16 . 2_656 72.5(3) ?
O11 Eu2 O15 . 1_455 143.5(3) ?
O11 Eu2 O14 . . 142.7(3) ?
O11 Eu2 H14 . . 127.9 ?
O11 Eu2 O12 . . 80.8(3) ?
O11 Eu2 O18 . . 112.6(3) ?
O24 Na1 Na1 2_877 2_877 95.7(3) ?
O27 Na1 Na1 . 2_877 111.0(3) ?
O27 Na1 O24 . 2_877 143.2(3) ?
C11 O1 Eu11 . . 124.9(7) ?
C5 O6 Eu12 . . 123.2(6) ?
Eu12 O10 H10A . . 107.5 ?
Eu12 O10 H10B . . 104.5 ?
H10A O10 H10B . . 127.3 ?
C3 O17 Eu2 . 2_666 139.0(6) ?
C8 O3 Eu11 . . 120.5(6) ?
C5 O13 Eu2 . . 139.6(7) ?
C12 O8 Eu12 . . 120.0(6) ?
C3 O2 Eu11 . . 122.6(6) ?
C19 O16 Eu2 . 2_656 143.0(7) ?
Eu11 O5 H5A . . 109.5 ?
Eu11 O5 H5B . . 109.4 ?
H5A O5 H5B . . 104.3 ?
C16 O7 Eu12 . . 117.7(6) ?
C16 O15 Eu2 . 1_655 134.1(7) ?
C19 O9 Eu12 . . 119.4(6) ?
C23 O4 Eu11 . . 123.4(7) ?
Eu2 O14 H14 . . 99.3 ?
Eu2 O12 H12A . . 112.5 ?
Eu2 O12 H12B . . 112.4 ?
H12A O12 H12B . . 102.2 ?
Eu2 O18 H18A . . 113.4 ?
Eu2 O18 H18B . . 114.4 ?
H18A O18 H18B . . 99.6 ?
H21C O21 H21D . . 109.7 ?
H22C O22 H22D . . 104.5 ?
C11 O11 Eu2 . . 167.1(8) ?
Na1 O24 H24C 2_877 . 53.5 ?
Na1 O24 H24D 2_877 . 57.6 ?
H24C O24 H24D . . 108.3 ?
H26C O26 H26D . . 104.7 ?
Na1 O27 H27C . . 121.3 ?
Na1 O27 H27D . . 123.6 ?
H27C O27 H27D . . 97.3 ?
H29C O29 H29D . . 104.6 ?
H30C O30 H30D . . 104.4 ?
H31C O31 H31C . 2_456 180.0 ?
H31C O31 H31D 2_456 2_456 103.7 ?
H31C O31 H31D . . 103.7 ?
H31C O31 H31D . 2_456 76.3 ?
H31D O31 H31C . 2_456 76.3 ?
H31D O31 H31D . 2_456 180.0 ?
O35A O33 O32 . . 176(2) ?
H35A O35 H35B . . 104.5 ?
C4 N5 Eu12 . . 103.7(6) ?
C4 N5 C13 . . 107.0(7) ?
C7 N5 Eu12 . . 113.2(6) ?
C7 N5 C4 . . 110.7(7) ?
C7 N5 C13 . . 111.4(8) ?
C13 N5 Eu12 . . 110.5(6) ?
C6 N7 Eu12 . . 111.7(5) ?
C6 N7 C21 . . 107.8(7) ?
C15 N7 Eu12 . . 113.6(5) ?
C15 N7 C6 . . 110.5(8) ?
C15 N7 C21 . . 109.6(8) ?
C21 N7 Eu12 . . 103.2(6) ?
C2 N6 Eu12 . . 110.1(6) ?
C10 N6 Eu12 . . 112.8(5) ?
C10 N6 C2 . . 109.4(8) ?
C20 N6 Eu12 . . 104.7(6) ?
C20 N6 C2 . . 108.9(7) ?
C20 N6 C10 . . 110.7(7) ?
C9 N8 Eu12 . . 114.0(5) ?
C14 N8 Eu12 . . 104.2(6) ?
C14 N8 C9 . . 111.1(8) ?
C14 N8 C18 . . 109.3(8) ?
C18 N8 Eu12 . . 110.9(6) ?
C18 N8 C9 . . 107.2(8) ?
C17 N1 Eu11 . . 104.0(6) ?
C17 N1 C24 . . 107.2(9) ?
C24 N1 Eu11 . . 107.6(7) ?
C31 N1 Eu11 . . 115.3(7) ?
C31 N1 C17 . . 113.3(10) ?
C31 N1 C24 . . 108.9(9) ?
C22 N4 Eu11 . . 105.2(6) ?
C22 N4 C26 . . 108.2(9) ?
C26 N4 Eu11 . . 107.0(7) ?
C27 N4 Eu11 . . 117.3(7) ?
C27 N4 C22 . . 112.6(9) ?
C27 N4 C26 . . 106.3(9) ?
C1 N2 Eu11 . . 105.9(6) ?
C1 N2 C30 . . 107.8(9) ?
C29 N2 Eu11 . . 113.5(7) ?
C29 N2 C1 . . 112.2(9) ?
C29 N2 C30 . . 109.4(10) ?
C30 N2 Eu11 . . 107.7(7) ?
C25 N3 Eu11 . . 104.2(7) ?
C25 N3 C28 . . 107.1(9) ?
C28 N3 Eu11 . . 107.6(7) ?
C32 N3 Eu11 . . 116.5(8) ?
C32 N3 C25 . . 111.5(10) ?
C32 N3 C28 . . 109.5(11) ?
N2 C1 H1A . . 109.9 ?
N2 C1 H1B . . 109.9 ?
N2 C1 C11 . . 108.8(8) ?
H1A C1 H1B . . 108.3 ?
C11 C1 H1A . . 109.9 ?
C11 C1 H1B . . 109.9 ?
N6 C2 H2A . . 108.9 ?
N6 C2 H2B . . 108.9 ?
N6 C2 C7 . . 113.3(8) ?
H2A C2 H2B . . 107.7 ?
C7 C2 H2A . . 108.9 ?
C7 C2 H2B . . 108.9 ?
O17 C3 O2 . . 124.7(9) ?
O17 C3 C17 . . 117.7(9) ?
O2 C3 C17 . . 117.6(9) ?
N5 C4 H4A . . 109.7 ?
N5 C4 H4B . . 109.7 ?
N5 C4 C5 . . 109.9(8) ?
H4A C4 H4B . . 108.2 ?
C5 C4 H4A . . 109.7 ?
C5 C4 H4B . . 109.7 ?
O6 C5 Eu12 . . 37.7(4) ?
O6 C5 C4 . . 116.5(8) ?
O13 C5 Eu12 . . 153.7(7) ?
O13 C5 O6 . . 123.0(9) ?
O13 C5 C4 . . 120.5(8) ?
C4 C5 Eu12 . . 81.6(5) ?
N7 C6 H6A . . 109.4 ?
N7 C6 H6B . . 109.4 ?
N7 C6 C10 . . 111.3(8) ?
H6A C6 H6B . . 108.0 ?
C10 C6 H6A . . 109.4 ?
C10 C6 H6B . . 109.4 ?
N5 C7 C2 . . 110.5(8) ?
N5 C7 H7A . . 109.5 ?
N5 C7 H7B . . 109.5 ?
C2 C7 H7A . . 109.5 ?
C2 C7 H7B . . 109.5 ?
H7A C7 H7B . . 108.1 ?
O3 C8 Eu11 . . 39.6(5) ?
O3 C8 C22 . . 117.7(9) ?
O20 C8 Eu11 . . 153.7(7) ?
O20 C8 O3 . . 125.4(10) ?
O20 C8 C22 . . 116.9(9) ?
C22 C8 Eu11 . . 81.8(6) ?
N8 C9 H9A . . 109.2 ?
N8 C9 H9B . . 109.2 ?
N8 C9 C13 . . 112.0(8) ?
H9A C9 H9B . . 107.9 ?
C13 C9 H9A . . 109.2 ?
C13 C9 H9B . . 109.2 ?
N6 C10 C6 . . 111.7(8) ?
N6 C10 H10C . . 109.3 ?
N6 C10 H10D . . 109.3 ?
C6 C10 H10C . . 109.3 ?
C6 C10 H10D . . 109.3 ?
H10C C10 H10D . . 107.9 ?
O1 C11 Eu11 . . 36.8(5) ?
O1 C11 O11 . . 124.0(10) ?
O1 C11 C1 . . 117.8(9) ?
O11 C11 Eu11 . . 159.5(8) ?
O11 C11 C1 . . 118.0(9) ?
C1 C11 Eu11 . . 82.0(5) ?
O8 C12 Eu12 . . 39.7(4) ?
O8 C12 C21 . . 117.3(9) ?
O23 C12 Eu12 . . 156.5(8) ?
O23 C12 O8 . . 124.9(10) ?
O23 C12 C21 . . 117.8(9) ?
C21 C12 Eu12 . . 80.1(5) ?
N5 C13 C9 . . 112.2(8) ?
N5 C13 H13A . . 109.2 ?
N5 C13 H13B . . 109.2 ?
C9 C13 H13A . . 109.2 ?
C9 C13 H13B . . 109.2 ?
H13A C13 H13B . . 107.9 ?
N8 C14 H14A . . 109.4 ?
N8 C14 H14B . . 109.4 ?
N8 C14 C19 . . 111.0(8) ?
H14A C14 H14B . . 108.0 ?
C19 C14 H14A . . 109.4 ?
C19 C14 H14B . . 109.4 ?
N7 C15 H15A . . 109.3 ?
N7 C15 H15B . . 109.3 ?
N7 C15 C18 . . 111.6(8) ?
H15A C15 H15B . . 108.0 ?
C18 C15 H15A . . 109.3 ?
C18 C15 H15B . . 109.3 ?
O7 C16 Eu12 . . 41.8(5) ?
O7 C16 O15 . . 125.0(10) ?
O7 C16 C20 . . 118.7(9) ?
O15 C16 Eu12 . . 150.7(7) ?
O15 C16 C20 . . 116.2(9) ?
C20 C16 Eu12 . . 82.0(5) ?
N1 C17 C3 . . 109.8(9) ?
N1 C17 H17A . . 109.7 ?
N1 C17 H17B . . 109.7 ?
C3 C17 H17A . . 109.7 ?
C3 C17 H17B . . 109.7 ?
H17A C17 H17B . . 108.2 ?
N8 C18 C15 . . 112.7(8) ?
N8 C18 H18C . . 109.1 ?
N8 C18 H18D . . 109.1 ?
C15 C18 H18C . . 109.1 ?
C15 C18 H18D . . 109.1 ?
H18C C18 H18D . . 107.8 ?
O16 C19 Eu12 . . 154.5(8) ?
O16 C19 O9 . . 125.8(11) ?
O16 C19 C14 . . 117.8(9) ?
O9 C19 Eu12 . . 40.5(5) ?
O9 C19 C14 . . 116.4(9) ?
C14 C19 Eu12 . . 80.1(5) ?
N6 C20 C16 . . 111.3(8) ?
N6 C20 H20A . . 109.4 ?
N6 C20 H20B . . 109.4 ?
C16 C20 H20A . . 109.4 ?
C16 C20 H20B . . 109.4 ?
H20A C20 H20B . . 108.0 ?
N7 C21 C12 . . 112.0(8) ?
N7 C21 H21A . . 109.2 ?
N7 C21 H21B . . 109.2 ?
C12 C21 H21A . . 109.2 ?
C12 C21 H21B . . 109.2 ?
H21A C21 H21B . . 107.9 ?
N4 C22 C8 . . 111.1(8) ?
N4 C22 H22A . . 109.4 ?
N4 C22 H22B . . 109.4 ?
C8 C22 H22A . . 109.4 ?
C8 C22 H22B . . 109.4 ?
H22A C22 H22B . . 108.0 ?
O4 C23 Eu11 . . 37.4(5) ?
O4 C23 C25 . . 116.1(10) ?
O25 C23 Eu11 . . 156.3(10) ?
O25 C23 O4 . . 123.8(12) ?
O25 C23 C25 . . 120.1(11) ?
C25 C23 Eu11 . . 80.2(6) ?
N1 C24 H24A . . 109.1 ?
N1 C24 H24B . . 109.1 ?
H24A C24 H24B . . 107.9 ?
C27 C24 N1 . . 112.3(10) ?
C27 C24 H24A . . 109.1 ?
C27 C24 H24B . . 109.1 ?
N3 C25 C23 . . 110.6(10) ?
N3 C25 H25A . . 109.5 ?
N3 C25 H25B . . 109.5 ?
C23 C25 H25A . . 109.5 ?
C23 C25 H25B . . 109.5 ?
H25A C25 H25B . . 108.1 ?
N4 C26 H26A . . 108.8 ?
N4 C26 H26B . . 108.8 ?
H26A C26 H26B . . 107.7 ?
C32 C26 N4 . . 113.7(11) ?
C32 C26 H26A . . 108.8 ?
C32 C26 H26B . . 108.8 ?
N4 C27 C24 . . 107.4(10) ?
N4 C27 H27A . . 110.2 ?
N4 C27 H27B . . 110.2 ?
C24 C27 H27A . . 110.2 ?
C24 C27 H27B . . 110.2 ?
H27A C27 H27B . . 108.5 ?
N3 C28 H28A . . 108.8 ?
N3 C28 H28B . . 108.8 ?
H28A C28 H28B . . 107.7 ?
C29 C28 N3 . . 114.0(11) ?
C29 C28 H28A . . 108.8 ?
C29 C28 H28B . . 108.8 ?
N2 C29 C28 . . 111.6(11) ?
N2 C29 H29A . . 109.3 ?
N2 C29 H29B . . 109.3 ?
C28 C29 H29A . . 109.3 ?
C28 C29 H29B . . 109.3 ?
H29A C29 H29B . . 108.0 ?
N2 C30 H30A . . 108.7 ?
N2 C30 H30B . . 108.7 ?
H30A C30 H30B . . 107.6 ?
C31 C30 N2 . . 114.4(11) ?
C31 C30 H30A . . 108.7 ?
C31 C30 H30B . . 108.7 ?
N1 C31 C30 . . 110.5(10) ?
N1 C31 H31A . . 109.5 ?
N1 C31 H31B . . 109.5 ?
C30 C31 H31A . . 109.5 ?
C30 C31 H31B . . 109.5 ?
H31A C31 H31B . . 108.1 ?
N3 C32 C26 . . 110.5(11) ?
N3 C32 H32A . . 109.6 ?
N3 C32 H32B . . 109.6 ?
C26 C32 H32A . . 109.6 ?
C26 C32 H32B . . 109.6 ?
H32A C32 H32B . . 108.1 ?
O33 O35A H35A . . 133.8 ?
O33 O35A H35B . . 132.4 ?
H35A O35A H35B . . 91.4 ?

loop_
_geom_bond_atom_site_label_1
_geom_bond_atom_site_label_2
_geom_bond_site_symmetry_2
_geom_bond_distance
_geom_bond_publ_flag
Eu11 O1 . 2.377(7) ?
Eu11 O3 . 2.386(7) ?
Eu11 O2 . 2.408(7) ?
Eu11 O5 . 2.529(7) ?
Eu11 O4 . 2.364(7) ?
Eu11 N1 . 2.690(9) ?
Eu11 N4 . 2.657(9) ?
Eu11 N2 . 2.695(9) ?
Eu11 N3 . 2.653(10) ?
Eu11 C8 . 3.223(10) ?
Eu11 C11 . 3.254(10) ?
Eu11 C23 . 3.251(11) ?
Eu12 O6 . 2.365(7) ?
Eu12 O10 . 2.542(7) ?
Eu12 O8 . 2.376(7) ?
Eu12 O7 . 2.387(7) ?
Eu12 O9 . 2.399(7) ?
Eu12 N5 . 2.702(8) ?
Eu12 N7 . 2.647(8) ?
Eu12 N6 . 2.639(8) ?
Eu12 N8 . 2.635(8) ?
Eu12 C12 . 3.224(10) ?
Eu12 C16 . 3.172(10) ?
Eu12 C19 . 3.217(10) ?
Eu2 O17 2_666 2.427(7) ?
Eu2 O13 . 2.333(7) ?
Eu2 O16 2_656 2.470(8) ?
Eu2 O15 1_455 2.411(8) ?
Eu2 O14 . 2.501(8) ?
Eu2 H14 . 2.7762 ?
Eu2 O12 . 2.409(8) ?
Eu2 O18 . 2.418(8) ?
Eu2 O11 . 2.306(8) ?
Na1 Na1 2_877 3.096(9) ?
Na1 O24 2_877 2.958(11) ?
Na1 O27 . 2.845(13) ?
O1 C11 . 1.245(12) ?
O6 C5 . 1.267(12) ?
O10 H10A . 0.8683 ?
O10 H10B . 0.8314 ?
O17 C3 . 1.241(12) ?
O3 C8 . 1.272(12) ?
O13 C5 . 1.251(12) ?
O8 C12 . 1.294(12) ?
O2 C3 . 1.273(12) ?
O16 C19 . 1.219(13) ?
O5 H5A . 0.8510 ?
O5 H5B . 0.8534 ?
O23 C12 . 1.235(13) ?
O7 C16 . 1.256(13) ?
O20 C8 . 1.238(13) ?
O15 C16 . 1.260(13) ?
O9 C19 . 1.268(13) ?
O4 C23 . 1.283(14) ?
O14 H14 . 0.8656 ?
O12 H12A . 0.9045 ?
O12 H12B . 0.9033 ?
O18 H18A . 0.9493 ?
O18 H18B . 0.9559 ?
O21 H21C . 0.8498 ?
O21 H21D . 0.8502 ?
O22 H22C . 0.8507 ?
O22 H22D . 0.8492 ?
O11 C11 . 1.261(13) ?
O24 H24C . 0.9935 ?
O24 H24D . 1.1032 ?
O25 C23 . 1.233(14) ?
O26 H26C . 0.8497 ?
O26 H26D . 0.8495 ?
O27 H27C . 1.0984 ?
O27 H27D . 1.0274 ?
O29 H29C . 0.8501 ?
O29 H29D . 0.8493 ?
O30 H30C . 0.8500 ?
O30 H30D . 0.8504 ?
O31 H31C 2_456 0.8498 ?
O31 H31C . 0.8499 ?
O31 H31D 2_456 0.8510(10) ?
O31 H31D . 0.8510 ?
O32 O33 . 1.53(3) ?
O33 O35A . 1.51(3) ?
O34 O34 2_666 1.36(3) ?
O35 H35A . 0.8506 ?
O35 H35B . 0.8497 ?
N5 C4 . 1.477(12) ?
N5 C7 . 1.461(12) ?
N5 C13 . 1.494(13) ?
N7 C6 . 1.482(12) ?
N7 C15 . 1.480(12) ?
N7 C21 . 1.484(13) ?
N6 C2 . 1.493(13) ?
N6 C10 . 1.490(12) ?
N6 C20 . 1.458(12) ?
N8 C9 . 1.490(14) ?
N8 C14 . 1.469(13) ?
N8 C18 . 1.488(12) ?
N1 C17 . 1.473(15) ?
N1 C24 . 1.583(16) ?
N1 C31 . 1.445(15) ?
N4 C22 . 1.480(14) ?
N4 C26 . 1.600(17) ?
N4 C27 . 1.424(16) ?
N2 C1 . 1.463(14) ?
N2 C29 . 1.431(16) ?
N2 C30 . 1.583(16) ?
N3 C25 . 1.484(16) ?
N3 C28 . 1.566(16) ?
N3 C32 . 1.415(17) ?
C1 H1A . 0.9700 ?
C1 H1B . 0.9700 ?
C1 C11 . 1.542(15) ?
C2 H2A . 0.9700 ?
C2 H2B . 0.9700 ?
C2 C7 . 1.499(14) ?
C3 C17 . 1.512(14) ?
C4 H4A . 0.9700 ?
C4 H4B . 0.9700 ?
C4 C5 . 1.530(14) ?
C6 H6A . 0.9700 ?
C6 H6B . 0.9700 ?
C6 C10 . 1.513(14) ?
C7 H7A . 0.9700 ?
C7 H7B . 0.9700 ?
C8 C22 . 1.523(15) ?
C9 H9A . 0.9700 ?
C9 H9B . 0.9700 ?
C9 C13 . 1.523(13) ?
C10 H10C . 0.9700 ?
C10 H10D . 0.9700 ?
C12 C21 . 1.510(15) ?
C13 H13A . 0.9700 ?
C13 H13B . 0.9700 ?
C14 H14A . 0.9700 ?
C14 H14B . 0.9700 ?
C14 C19 . 1.531(15) ?
C15 H15A . 0.9700 ?
C15 H15B . 0.9700 ?
C15 C18 . 1.502(14) ?
C16 C20 . 1.529(14) ?
C17 H17A . 0.9700 ?
C17 H17B . 0.9700 ?
C18 H18C . 0.9700 ?
C18 H18D . 0.9700 ?
C20 H20A . 0.9700 ?
C20 H20B . 0.9700 ?
C21 H21A . 0.9700 ?
C21 H21B . 0.9700 ?
C22 H22A . 0.9700 ?
C22 H22B . 0.9700 ?
C23 C25 . 1.514(18) ?
C24 H24A . 0.9700 ?
C24 H24B . 0.9700 ?
C24 C27 . 1.484(19) ?
C25 H25A . 0.9700 ?
C25 H25B . 0.9700 ?
C26 H26A . 0.9700 ?
C26 H26B . 0.9700 ?
C26 C32 . 1.455(19) ?
C27 H27A . 0.9700 ?
C27 H27B . 0.9700 ?
C28 H28A . 0.9700 ?
C28 H28B . 0.9700 ?
C28 C29 . 1.448(19) ?
C29 H29A . 0.9700 ?
C29 H29B . 0.9700 ?
C30 H30A . 0.9700 ?
C30 H30B . 0.9700 ?
C30 C31 . 1.449(18) ?
C31 H31A . 0.9700 ?
C31 H31B . 0.9700 ?
C32 H32A . 0.9700 ?
C32 H32B . 0.9700 ?
O35A H35A . 1.0868 ?
O35A H35B . 0.7653 ?

loop_
_geom_torsion_atom_site_label_1
_geom_torsion_atom_site_label_2
_geom_torsion_atom_site_label_3
_geom_torsion_atom_site_label_4
_geom_torsion_site_symmetry_1
_geom_torsion_site_symmetry_2
_geom_torsion_site_symmetry_3
_geom_torsion_site_symmetry_4
_geom_torsion
_geom_torsion_publ_flag
Eu11 O1 C11 O11 . . . . -170.0(9) ?
Eu11 O1 C11 C1 . . . . 14.3(14) ?
Eu11 O3 C8 O20 . . . . -150.1(8) ?
Eu11 O3 C8 C22 . . . . 27.4(12) ?
Eu11 O2 C3 O17 . . . . -166.1(7) ?
Eu11 O2 C3 C17 . . . . 13.6(12) ?
Eu11 O4 C23 O25 . . . . -160.0(9) ?
Eu11 O4 C23 C25 . . . . 17.3(14) ?
Eu11 N1 C17 C3 . . . . -47.0(9) ?
Eu11 N1 C24 C27 . . . . -48.4(10) ?
Eu11 N1 C31 C30 . . . . -40.5(13) ?
Eu11 N4 C22 C8 . . . . -39.6(10) ?
Eu11 N4 C26 C32 . . . . -47.2(12) ?
Eu11 N4 C27 C24 . . . . -44.2(12) ?
Eu11 N2 C1 C11 . . . . -42.9(9) ?
Eu11 N2 C29 C28 . . . . -39.0(13) ?
Eu11 N2 C30 C31 . . . . -46.2(12) ?
Eu11 N3 C25 C23 . . . . -44.7(10) ?
Eu11 N3 C28 C29 . . . . -47.8(13) ?
Eu11 N3 C32 C26 . . . . -38.7(14) ?
Eu11 C8 C22 N4 . . . . 30.8(8) ?
Eu11 C23 C25 N3 . . . . 34.4(8) ?
Eu12 O6 C5 O13 . . . . -155.3(7) ?
Eu12 O6 C5 C4 . . . . 24.3(11) ?
Eu12 O8 C12 O23 . . . . -155.6(9) ?
Eu12 O8 C12 C21 . . . . 22.3(12) ?
Eu12 O7 C16 O15 . . . . -144.4(9) ?
Eu12 O7 C16 C20 . . . . 31.6(12) ?
Eu12 O9 C19 O16 . . . . -150.4(9) ?
Eu12 O9 C19 C14 . . . . 29.0(11) ?
Eu12 N5 C4 C5 . . . . -43.9(8) ?
Eu12 N5 C7 C2 . . . . -37.4(9) ?
Eu12 N5 C13 C9 . . . . -44.2(9) ?
Eu12 N7 C6 C10 . . . . -45.4(9) ?
Eu12 N7 C15 C18 . . . . -36.6(10) ?
Eu12 N7 C21 C12 . . . . -43.3(8) ?
Eu12 N6 C2 C7 . . . . -49.3(9) ?
Eu12 N6 C10 C6 . . . . -40.0(8) ?
Eu12 N6 C20 C16 . . . . -38.7(9) ?
Eu12 N8 C9 C13 . . . . -39.5(9) ?
Eu12 N8 C14 C19 . . . . -43.2(8) ?
Eu12 N8 C18 C15 . . . . -46.5(10) ?
Eu12 C12 C21 N7 . . . . 33.8(7) ?
Eu12 C16 C20 N6 . . . . 30.5(7) ?
Eu2 O17 C3 O2 2_666 . . . -9.8(16) ?
Eu2 O17 C3 C17 2_666 . . . 170.4(7) ?
Eu2 O13 C5 Eu12 . . . . -147.8(10) ?
Eu2 O13 C5 O6 . . . . -112.5(11) ?
Eu2 O13 C5 C4 . . . . 67.9(13) ?
Eu2 O16 C19 Eu12 2_656 . . . -56(2) ?
Eu2 O16 C19 O9 2_656 . . . -7.6(19) ?
Eu2 O16 C19 C14 2_656 . . . 172.9(7) ?
Eu2 O15 C16 Eu12 1_655 . . . -24(2) ?
Eu2 O15 C16 O7 1_655 . . . 28.2(17) ?
Eu2 O15 C16 C20 1_655 . . . -148.0(8) ?
Eu2 O11 C11 Eu11 . . . . 122(3) ?
Eu2 O11 C11 O1 . . . . 140(3) ?
Eu2 O11 C11 C1 . . . . -45(4) ?
O17 C3 C17 N1 . . . . -152.5(9) ?
O3 C8 C22 N4 . . . . 13.5(14) ?
O8 C12 C21 N7 . . . . 19.6(13) ?
O2 C3 C17 N1 . . . . 27.7(13) ?
O23 C12 C21 N7 . . . . -162.4(9) ?
O7 C16 C20 N6 . . . . 9.9(13) ?
O20 C8 C22 N4 . . . . -168.7(9) ?
O15 C16 C20 N6 . . . . -173.7(9) ?
O4 C23 C25 N3 . . . . 23.8(15) ?
O25 C23 C25 N3 . . . . -158.8(11) ?
N5 C4 C5 Eu12 . . . . 34.6(7) ?
N5 C4 C5 O6 . . . . 19.9(12) ?
N5 C4 C5 O13 . . . . -160.5(9) ?
N7 C6 C10 N6 . . . . 58.2(10) ?
N7 C15 C18 N8 . . . . 56.9(12) ?
N6 C2 C7 N5 . . . . 59.8(11) ?
N8 C9 C13 N5 . . . . 57.5(11) ?
N8 C14 C19 Eu12 . . . . 33.5(6) ?
N8 C14 C19 O16 . . . . -165.7(9) ?
N8 C14 C19 O9 . . . . 14.9(12) ?
N1 C24 C27 N4 . . . . 62.3(12) ?
N4 C26 C32 N3 . . . . 58.7(15) ?
N2 C1 C11 Eu11 . . . . 33.2(7) ?
N2 C1 C11 O1 . . . . 24.6(14) ?
N2 C1 C11 O11 . . . . -151.4(10) ?
N2 C30 C31 N1 . . . . 59.5(15) ?
N3 C28 C29 N2 . . . . 60.4(15) ?
C1 N2 C29 C28 . . . . 81.0(13) ?
C1 N2 C30 C31 . . . . -160.1(10) ?
C2 N6 C10 C6 . . . . -162.9(7) ?
C2 N6 C20 C16 . . . . 79.0(10) ?
C4 N5 C7 C2 . . . . 78.5(10) ?
C4 N5 C13 C9 . . . . -156.4(8) ?
C6 N7 C15 C18 . . . . -163.2(8) ?
C6 N7 C21 C12 . . . . 75.0(10) ?
C7 N5 C4 C5 . . . . -165.6(8) ?
C7 N5 C13 C9 . . . . 82.5(10) ?
C9 N8 C14 C19 . . . . -166.5(8) ?
C9 N8 C18 C15 . . . . 78.6(10) ?
C10 N6 C2 C7 . . . . 75.2(10) ?
C10 N6 C20 C16 . . . . -160.6(8) ?
C13 N5 C4 C5 . . . . 72.9(10) ?
C13 N5 C7 C2 . . . . -162.5(8) ?
C14 N8 C9 C13 . . . . 77.9(10) ?
C14 N8 C18 C15 . . . . -160.9(9) ?
C15 N7 C6 C10 . . . . 82.1(9) ?
C15 N7 C21 C12 . . . . -164.6(8) ?
C17 N1 C24 C27 . . . . -159.8(9) ?
C17 N1 C31 C30 . . . . 79.2(13) ?
C18 N8 C9 C13 . . . . -162.7(8) ?
C18 N8 C14 C19 . . . . 75.4(10) ?
C20 N6 C2 C7 . . . . -163.6(8) ?
C20 N6 C10 C6 . . . . 77.0(9) ?
C21 N7 C6 C10 . . . . -158.1(8) ?
C21 N7 C15 C18 . . . . 78.2(10) ?
C22 N4 C26 C32 . . . . -160.0(11) ?
C22 N4 C27 C24 . . . . 78.0(12) ?
C24 N1 C17 C3 . . . . 66.8(10) ?
C24 N1 C31 C30 . . . . -161.6(11) ?
C25 N3 C28 C29 . . . . -159.4(11) ?
C25 N3 C32 C26 . . . . 80.7(14) ?
C26 N4 C22 C8 . . . . 74.4(11) ?
C26 N4 C27 C24 . . . . -163.7(10) ?
C27 N4 C22 C8 . . . . -168.5(10) ?
C27 N4 C26 C32 . . . . 78.9(13) ?
C28 N3 C25 C23 . . . . 69.1(12) ?
C28 N3 C32 C26 . . . . -161.0(11) ?
C29 N2 C1 C11 . . . . -167.3(9) ?
C29 N2 C30 C31 . . . . 77.7(13) ?
C30 N2 C1 C11 . . . . 72.2(11) ?
C30 N2 C29 C28 . . . . -159.4(11) ?
C31 N1 C17 C3 . . . . -173.0(9) ?
C31 N1 C24 C27 . . . . 77.3(12) ?
C32 N3 C25 C23 . . . . -171.2(10) ?
C32 N3 C28 C29 . . . . 79.6(14) ?

_cod_database_fobs_code 2022391
